data_4086000
loop_
_publ_author_name
'Li, Ting'
'Fu, Chen'
'Liu, Zi'
'Guo, Shuiliang'
'Liu, Zicheng'
'Wen, Ting-Bin'

_publ_section_title
;
 Half-SandwichB-Oxy Boratabenzene Ruthenium Complexes: Synthesis,
 Characterization, and Reactivity of (\h6-C5H5BOR)RuCl(PPh3)2(R = Et, Me)
;
_journal_issue 13
_journal_name_full Organometallics
_journal_page_first 3292
_journal_paper_doi 10.1021/acs.organomet.5b00319
_journal_volume 34
_journal_year 2015
_chemical_formula_moiety 'C42 H38 B Cl O P2 Ru'
_chemical_formula_sum 'C43 H39 B Cl4 O P2 Ru'
_chemical_formula_weight 887.36
_chemical_name_systematic
; 
 ? 
;
_space_group_IT_number 2
_symmetry_cell_setting triclinic
_symmetry_space_group_name_Hall '-P 1'
_symmetry_space_group_name_H-M 'P -1'
_atom_sites_solution_hydrogens geom
_atom_sites_solution_primary direct
_atom_sites_solution_secondary difmap
_audit_creation_method SHELXL-97
_cell_angle_alpha 88.755(3)
_cell_angle_beta 76.281(3)
_cell_angle_gamma 72.501(3)
_cell_formula_units_Z 2
_cell_length_a 10.1289(3)
_cell_length_b 11.2291(4)
_cell_length_c 18.5072(5)
_cell_measurement_reflns_used 9376
_cell_measurement_temperature 123
_cell_measurement_theta_max 29.1389
_cell_measurement_theta_min 2.6784
_cell_volume 1947.50(11)
_computing_structure_refinement 'SHELXL-97 (Sheldrick, 1997)'
_computing_structure_solution 'SHELXS-97 (Sheldrick, 1990)'
_diffrn_ambient_temperature 123
_diffrn_measured_fraction_theta_full 0.999
_diffrn_measured_fraction_theta_max 0.999
_diffrn_radiation_monochromator graphite
_diffrn_radiation_source 'fine-focus sealed tube'
_diffrn_radiation_type MoK\a
_diffrn_radiation_wavelength 0.71073
_diffrn_reflns_av_R_equivalents 0.0437
_diffrn_reflns_av_sigmaI/netI 0.0746
_diffrn_reflns_limit_h_max 12
_diffrn_reflns_limit_h_min -12
_diffrn_reflns_limit_k_max 13
_diffrn_reflns_limit_k_min -13
_diffrn_reflns_limit_l_max 22
_diffrn_reflns_limit_l_min -22
_diffrn_reflns_number 22038
_diffrn_reflns_theta_full 26.00
_diffrn_reflns_theta_max 26.00
_diffrn_reflns_theta_min 2.68
_exptl_absorpt_coefficient_mu 0.794
_exptl_absorpt_correction_T_max 1.00000
_exptl_absorpt_correction_T_min 0.96935
_exptl_absorpt_correction_type multi-scan
_exptl_crystal_colour Yellow
_exptl_crystal_density_diffrn 1.513
_exptl_crystal_density_method 'not measured'
_exptl_crystal_description Block
_exptl_crystal_F_000 904
_exptl_crystal_size_max 0.20
_exptl_crystal_size_mid 0.12
_exptl_crystal_size_min 0.08
_refine_diff_density_max 0.722
_refine_diff_density_min -0.663
_refine_diff_density_rms 0.144
_refine_ls_extinction_method none
_refine_ls_goodness_of_fit_ref 0.997
_refine_ls_hydrogen_treatment constr
_refine_ls_matrix_type full
_refine_ls_number_parameters 469
_refine_ls_number_reflns 7667
_refine_ls_number_restraints 0
_refine_ls_restrained_S_all 0.997
_refine_ls_R_factor_all 0.0553
_refine_ls_R_factor_gt 0.0330
_refine_ls_shift/su_max 0.001
_refine_ls_shift/su_mean 0.000
_refine_ls_structure_factor_coef Fsqd
_refine_ls_weighting_details 'calc w=1/[\s^2^(Fo^2^)+(0.0630P)^2^+0.0000P] where P=(Fo^2^+2Fc^2^)/3'
_refine_ls_weighting_scheme calc
_refine_ls_wR_factor_gt 0.0751
_refine_ls_wR_factor_ref 0.1128
_reflns_number_gt 5699
_reflns_number_total 7667
_reflns_threshold_expression >2sigma(I)
_cod_data_source_file om5b00319_si_002.cif
_cod_data_source_block Compound_1b
_cod_depositor_comments
;
The following automatic conversions were performed:

'_symmetry_cell_setting' value 'Triclinic' changed to 'triclinic'
according to
/usr/data/users/saulius/crontab/automatic-downloads/rss-feeds/ACS/lib/dictionaries/cif_core.dic
dictionary named 'cif_core.dic' version 2.4.2 from 2011-04-26.

Automatic conversion script
Id: cif_fix_values 3271 2015-04-21 07:52:19Z andrius 

 Adding full bibliography for 4085999--4086004.cif.
;
_cod_original_cell_volume 1947.50(10)
_cod_original_sg_symbol_H-M P-1
_cod_database_code 4086000

loop_
_symmetry_equiv_pos_as_xyz
'x, y, z'
'-x, -y, -z'

loop_
_atom_site_label
_atom_site_type_symbol
_atom_site_fract_x
_atom_site_fract_y
_atom_site_fract_z
_atom_site_U_iso_or_equiv
_atom_site_adp_type
_atom_site_occupancy
_atom_site_symmetry_multiplicity
_atom_site_calc_flag
_atom_site_refinement_flags
Ru1 Ru 0.90550(3) 0.60093(3) 0.706817(17) 0.01038(10) Uani 1 1 d .
Cl1 Cl 1.11903(9) 0.63229(10) 0.73050(5) 0.0169(2) Uani 1 1 d .
P1 P 0.76998(10) 0.65457(10) 0.82964(6) 0.0117(2) Uani 1 1 d .
P2 P 0.84047(10) 0.80275(10) 0.66257(6) 0.0124(2) Uani 1 1 d .
C4 C 0.8517(4) 0.4219(4) 0.7182(2) 0.0179(9) Uani 1 1 d .
H4A H 0.7897 0.4085 0.7650 0.021 Uiso 1 1 calc R
C1 C 1.0215(4) 0.5027(4) 0.5911(2) 0.0180(9) Uani 1 1 d .
H1A H 1.0745 0.5451 0.5535 0.022 Uiso 1 1 calc R
C5 C 0.9982(4) 0.3879(4) 0.7119(2) 0.0190(9) Uani 1 1 d .
H5A H 1.0365 0.3536 0.7544 0.023 Uiso 1 1 calc R
C25 C 0.4399(4) 0.8380(5) 0.6338(2) 0.0252(10) Uani 1 1 d .
H25A H 0.3800 0.7882 0.6390 0.030 Uiso 1 1 calc R
C46 C 0.5023(4) 0.8359(4) 0.8453(2) 0.0151(9) Uani 1 1 d .
H46A H 0.5450 0.8921 0.8585 0.018 Uiso 1 1 calc R
C44 C 0.2982(4) 0.7982(4) 0.8184(2) 0.0176(9) Uani 1 1 d .
H44A H 0.2049 0.8276 0.8132 0.021 Uiso 1 1 calc R
C21 C 0.6617(4) 0.8671(4) 0.6449(2) 0.0161(9) Uani 1 1 d .
C61 C 0.7949(4) 0.5205(4) 0.8897(2) 0.0136(8) Uani 1 1 d .
C11 C 0.9532(4) 0.8069(4) 0.5694(2) 0.0149(8) Uani 1 1 d .
C45 C 0.3630(4) 0.8799(4) 0.8372(2) 0.0176(9) Uani 1 1 d .
H45A H 0.3137 0.9649 0.8447 0.021 Uiso 1 1 calc R
C41 C 0.5784(4) 0.7108(4) 0.8340(2) 0.0135(8) Uani 1 1 d .
C66 C 0.9320(4) 0.4677(4) 0.8997(2) 0.0188(9) Uani 1 1 d .
H66A H 1.0055 0.4974 0.8740 0.023 Uiso 1 1 calc R
C3 C 0.7878(4) 0.4937(4) 0.6641(2) 0.0156(9) Uani 1 1 d .
H3A H 0.6836 0.5263 0.6742 0.019 Uiso 1 1 calc R
C31 C 0.8555(4) 0.9347(4) 0.7134(2) 0.0146(8) Uani 1 1 d .
C26 C 0.5717(4) 0.7927(4) 0.6528(2) 0.0188(9) Uani 1 1 d .
H26A H 0.5989 0.7132 0.6707 0.023 Uiso 1 1 calc R
C42 C 0.5119(4) 0.6266(4) 0.8136(2) 0.0164(9) Uani 1 1 d .
H42A H 0.5617 0.5419 0.8048 0.020 Uiso 1 1 calc R
C64 C 0.8525(4) 0.3258(4) 0.9854(2) 0.0245(10) Uani 1 1 d .
H64A H 0.8720 0.2609 1.0172 0.029 Uiso 1 1 calc R
C53 C 0.9057(4) 0.9087(4) 0.9252(2) 0.0171(9) Uani 1 1 d .
H53A H 0.9807 0.9428 0.9133 0.021 Uiso 1 1 calc R
C52 C 0.8970(4) 0.8231(4) 0.8756(2) 0.0185(9) Uani 1 1 d .
H52A H 0.9646 0.8019 0.8304 0.022 Uiso 1 1 calc R
C16 C 0.8981(5) 0.8325(4) 0.5063(2) 0.0208(9) Uani 1 1 d .
H16A H 0.8002 0.8526 0.5114 0.025 Uiso 1 1 calc R
C62 C 0.6869(4) 0.4746(4) 0.9294(2) 0.0224(10) Uani 1 1 d .
H62A H 0.5939 0.5099 0.9247 0.027 Uiso 1 1 calc R
C55 C 0.6961(4) 0.8904(4) 1.0119(2) 0.0238(10) Uani 1 1 d .
H55A H 0.6290 0.9121 1.0572 0.029 Uiso 1 1 calc R
C32 C 0.9873(4) 0.9549(4) 0.7098(2) 0.0189(9) Uani 1 1 d .
H32A H 1.0702 0.9034 0.6787 0.023 Uiso 1 1 calc R
C63 C 0.7171(5) 0.3764(4) 0.9761(2) 0.0258(10) Uani 1 1 d .
H63A H 0.6447 0.3449 1.0011 0.031 Uiso 1 1 calc R
C43 C 0.3723(4) 0.6713(4) 0.8069(2) 0.0212(10) Uani 1 1 d .
H43A H 0.3278 0.6159 0.7946 0.025 Uiso 1 1 calc R
C54 C 0.8038(4) 0.9456(4) 0.9933(2) 0.0220(10) Uani 1 1 d .
H54A H 0.8088 1.0060 1.0253 0.026 Uiso 1 1 calc R
C65 C 0.9604(4) 0.3722(5) 0.9471(2) 0.0253(10) Uani 1 1 d .
H65A H 1.0525 0.3385 0.9535 0.030 Uiso 1 1 calc R
C36 C 0.7333(4) 1.0162(4) 0.7611(2) 0.0184(9) Uani 1 1 d .
H36A H 0.6447 1.0055 0.7641 0.022 Uiso 1 1 calc R
C33 C 0.9937(5) 1.0531(4) 0.7534(2) 0.0229(10) Uani 1 1 d .
H33A H 1.0811 1.0661 0.7507 0.027 Uiso 1 1 calc R
C13 C 1.1895(5) 0.7718(5) 0.4882(3) 0.0272(11) Uani 1 1 d .
H13A H 1.2875 0.7526 0.4824 0.033 Uiso 1 1 calc R
C2 C 0.8706(4) 0.5363(4) 0.6040(2) 0.0180(9) Uani 1 1 d .
H2A H 0.8226 0.5983 0.5730 0.022 Uiso 1 1 calc R
C56 C 0.6882(4) 0.8023(4) 0.9626(2) 0.0166(9) Uani 1 1 d .
H56A H 0.6161 0.7649 0.9759 0.020 Uiso 1 1 calc R
C51 C 0.7872(4) 0.7682(4) 0.8927(2) 0.0156(9) Uani 1 1 d .
C12 C 1.1033(4) 0.7712(4) 0.5575(3) 0.0252(10) Uani 1 1 d .
H12A H 1.1444 0.7467 0.5974 0.030 Uiso 1 1 calc R
O1 O 1.2444(3) 0.3629(3) 0.63040(16) 0.0212(7) Uani 1 1 d .
C35 C 0.7425(5) 1.1117(4) 0.8037(2) 0.0246(10) Uani 1 1 d .
H35A H 0.6606 1.1638 0.8353 0.030 Uiso 1 1 calc R
C24 C 0.3991(5) 0.9546(5) 0.6076(3) 0.0316(12) Uani 1 1 d .
H24A H 0.3128 0.9833 0.5939 0.038 Uiso 1 1 calc R
C22 C 0.6171(4) 0.9870(4) 0.6196(2) 0.0246(10) Uani 1 1 d .
H22A H 0.6755 1.0382 0.6150 0.030 Uiso 1 1 calc R
C14 C 1.1318(5) 0.8008(4) 0.4266(3) 0.0269(11) Uani 1 1 d .
H14A H 1.1904 0.8016 0.3797 0.032 Uiso 1 1 calc R
C6 C 1.3372(5) 0.3997(6) 0.5682(3) 0.0388(14) Uani 1 1 d .
H6A H 1.4348 0.3581 0.5686 0.058 Uiso 1 1 calc R
H6B H 1.3193 0.4886 0.5719 0.058 Uiso 1 1 calc R
H6C H 1.3193 0.3768 0.5225 0.058 Uiso 1 1 calc R
C34 C 0.8730(5) 1.1299(4) 0.7996(3) 0.0268(11) Uani 1 1 d .
H34A H 0.8788 1.1942 0.8283 0.032 Uiso 1 1 calc R
C15 C 0.9874(5) 0.8283(4) 0.4360(2) 0.0257(10) Uani 1 1 d .
H15A H 0.9485 0.8444 0.3947 0.031 Uiso 1 1 calc R
C23 C 0.4871(5) 1.0306(5) 0.6014(3) 0.0325(12) Uani 1 1 d .
H23A H 0.4580 1.1110 0.5850 0.039 Uiso 1 1 calc R
B1 B 1.1005(5) 0.4101(4) 0.6396(3) 0.0167(10) Uani 1 1 d .
Cl1S Cl 0.33791(12) 0.38490(12) 0.87141(6) 0.0297(3) Uani 1 1 d .
Cl2S Cl 0.50776(11) 0.34036(12) 0.71914(6) 0.0283(3) Uani 1 1 d .
Cl3S Cl 0.32255(13) 0.19053(11) 0.77710(7) 0.0322(3) Uani 1 1 d .
C1S C 0.3440(4) 0.3393(4) 0.7798(2) 0.0223(10) Uani 1 1 d .
H1SA H 0.2658 0.3993 0.7632 0.027 Uiso 1 1 calc R

loop_
_atom_site_aniso_label
_atom_site_aniso_U_11
_atom_site_aniso_U_22
_atom_site_aniso_U_33
_atom_site_aniso_U_23
_atom_site_aniso_U_13
_atom_site_aniso_U_12
Ru1 0.01032(15) 0.01115(17) 0.01032(17) 0.00054(12) -0.00371(11) -0.00326(12)
Cl1 0.0122(4) 0.0201(5) 0.0198(5) -0.0008(4) -0.0065(4) -0.0046(4)
P1 0.0107(4) 0.0138(5) 0.0119(5) 0.0020(4) -0.0040(4) -0.0049(4)
P2 0.0116(5) 0.0138(5) 0.0117(5) 0.0021(4) -0.0028(4) -0.0035(4)
C4 0.024(2) 0.008(2) 0.021(2) -0.0048(17) -0.0025(17) -0.0051(18)
C1 0.020(2) 0.021(2) 0.011(2) -0.0017(18) -0.0016(16) -0.0059(18)
C5 0.024(2) 0.021(2) 0.016(2) 0.0073(18) -0.0114(17) -0.0088(19)
C25 0.017(2) 0.037(3) 0.023(3) 0.004(2) -0.0066(18) -0.010(2)
C46 0.0166(19) 0.019(2) 0.010(2) 0.0013(17) -0.0025(16) -0.0067(18)
C44 0.0117(18) 0.024(2) 0.016(2) 0.0021(18) -0.0034(16) -0.0031(18)
C21 0.0132(18) 0.021(2) 0.012(2) 0.0027(17) -0.0038(16) -0.0019(17)
C61 0.0158(18) 0.013(2) 0.011(2) 0.0009(16) -0.0029(16) -0.0045(17)
C11 0.0182(19) 0.010(2) 0.014(2) -0.0006(16) -0.0003(16) -0.0029(17)
C45 0.0139(19) 0.019(2) 0.015(2) 0.0016(18) -0.0016(16) 0.0008(17)
C41 0.0139(18) 0.016(2) 0.012(2) 0.0039(17) -0.0054(15) -0.0067(17)
C66 0.0156(19) 0.019(2) 0.020(2) 0.0003(18) -0.0021(17) -0.0047(18)
C3 0.0174(19) 0.010(2) 0.020(2) -0.0067(17) -0.0061(17) -0.0025(17)
C31 0.0192(19) 0.013(2) 0.014(2) 0.0074(17) -0.0088(16) -0.0062(17)
C26 0.019(2) 0.023(2) 0.014(2) 0.0053(18) -0.0058(17) -0.0054(19)
C42 0.0163(19) 0.016(2) 0.018(2) 0.0028(17) -0.0047(16) -0.0050(17)
C64 0.028(2) 0.022(3) 0.020(2) 0.009(2) -0.0066(19) -0.002(2)
C53 0.0179(19) 0.017(2) 0.016(2) -0.0046(17) -0.0023(16) -0.0045(18)
C52 0.0147(19) 0.026(3) 0.018(2) 0.0114(19) -0.0075(17) -0.0083(18)
C16 0.025(2) 0.022(2) 0.015(2) 0.0033(19) -0.0044(18) -0.0070(19)
C62 0.015(2) 0.024(3) 0.027(3) 0.011(2) -0.0050(18) -0.0058(19)
C55 0.024(2) 0.032(3) 0.014(2) -0.003(2) -0.0019(18) -0.007(2)
C32 0.023(2) 0.015(2) 0.019(2) 0.0033(18) -0.0048(17) -0.0072(18)
C63 0.026(2) 0.023(3) 0.024(3) 0.008(2) 0.0017(19) -0.007(2)
C43 0.018(2) 0.026(3) 0.026(3) 0.006(2) -0.0102(18) -0.0130(19)
C54 0.031(2) 0.023(2) 0.018(2) -0.0014(19) -0.0112(19) -0.012(2)
C65 0.020(2) 0.029(3) 0.026(3) 0.007(2) -0.0108(19) -0.002(2)
C36 0.020(2) 0.019(2) 0.016(2) 0.0043(18) -0.0055(17) -0.0064(18)
C33 0.032(2) 0.022(3) 0.023(2) 0.011(2) -0.014(2) -0.016(2)
C13 0.019(2) 0.027(3) 0.029(3) -0.006(2) 0.0068(19) -0.007(2)
C2 0.028(2) 0.017(2) 0.014(2) -0.0036(17) -0.0121(18) -0.0067(19)
C56 0.019(2) 0.018(2) 0.010(2) -0.0064(17) 0.0001(16) -0.0051(18)
C51 0.0157(19) 0.018(2) 0.019(2) 0.0077(18) -0.0117(16) -0.0082(17)
C12 0.021(2) 0.029(3) 0.027(3) 0.011(2) -0.0081(19) -0.009(2)
O1 0.0182(14) 0.0215(17) 0.0173(16) -0.0028(13) -0.0002(12) 0.0004(13)
C35 0.031(2) 0.016(2) 0.019(2) -0.0020(19) -0.0056(19) 0.003(2)
C24 0.017(2) 0.046(3) 0.030(3) 0.006(2) -0.0129(19) -0.002(2)
C22 0.025(2) 0.023(3) 0.027(3) 0.006(2) -0.0098(19) -0.007(2)
C14 0.039(3) 0.019(2) 0.018(2) -0.0016(19) 0.008(2) -0.012(2)
C6 0.023(2) 0.054(4) 0.030(3) 0.011(3) 0.000(2) -0.003(2)
C34 0.046(3) 0.013(2) 0.028(3) 0.006(2) -0.020(2) -0.012(2)
C15 0.037(3) 0.023(3) 0.016(2) 0.0033(19) -0.005(2) -0.010(2)
C23 0.031(2) 0.026(3) 0.035(3) 0.011(2) -0.019(2) 0.005(2)
B1 0.020(2) 0.012(2) 0.014(2) -0.0091(19) -0.0035(19) 0.000(2)
Cl1S 0.0379(6) 0.0305(7) 0.0234(6) 0.0033(5) -0.0070(5) -0.0147(5)
Cl2S 0.0211(5) 0.0328(7) 0.0303(6) 0.0020(5) -0.0029(4) -0.0099(5)
Cl3S 0.0379(6) 0.0219(6) 0.0432(8) 0.0078(5) -0.0148(5) -0.0149(5)
C1S 0.020(2) 0.024(3) 0.026(3) 0.005(2) -0.0058(18) -0.0105(19)

loop_
_atom_type_symbol
_atom_type_description
_atom_type_scat_dispersion_real
_atom_type_scat_dispersion_imag
_atom_type_scat_source
C C 0.0033 0.0016 'International Tables Vol C Tables 4.2.6.8 and 6.1.1.4'
H H 0.0000 0.0000 'International Tables Vol C Tables 4.2.6.8 and 6.1.1.4'
B B 0.0013 0.0007 'International Tables Vol C Tables 4.2.6.8 and 6.1.1.4'
O O 0.0106 0.0060 'International Tables Vol C Tables 4.2.6.8 and 6.1.1.4'
P P 0.1023 0.0942 'International Tables Vol C Tables 4.2.6.8 and 6.1.1.4'
Cl Cl 0.1484 0.1585 'International Tables Vol C Tables 4.2.6.8 and 6.1.1.4'
Ru Ru -1.2594 0.8363 'International Tables Vol C Tables 4.2.6.8 and 6.1.1.4'

loop_
_geom_angle_atom_site_label_1
_geom_angle_atom_site_label_2
_geom_angle_atom_site_label_3
_geom_angle
C2 Ru1 C3 37.02(15)
C2 Ru1 C4 67.22(16)
C3 Ru1 C4 37.50(15)
C2 Ru1 C5 79.26(15)
C3 Ru1 C5 66.25(14)
C4 Ru1 C5 35.77(14)
C2 Ru1 C1 36.73(14)
C3 Ru1 C1 66.16(14)
C4 Ru1 C1 78.52(15)
C5 Ru1 C1 67.35(15)
C2 Ru1 P1 135.63(11)
C3 Ru1 P1 101.85(11)
C4 Ru1 P1 86.85(11)
C5 Ru1 P1 100.69(11)
C1 Ru1 P1 165.38(11)
C2 Ru1 P2 86.27(12)
C3 Ru1 P2 107.24(11)
C4 Ru1 P2 143.77(11)
C5 Ru1 P2 162.44(11)
C1 Ru1 P2 95.09(11)
P1 Ru1 P2 96.61(4)
C2 Ru1 Cl1 129.61(11)
C3 Ru1 Cl1 153.88(11)
C4 Ru1 Cl1 125.22(11)
C5 Ru1 Cl1 91.05(10)
C1 Ru1 Cl1 93.92(10)
P1 Ru1 Cl1 94.71(3)
P2 Ru1 Cl1 90.55(4)
C2 Ru1 B1 65.14(15)
C3 Ru1 B1 76.44(15)
C4 Ru1 B1 64.56(15)
C5 Ru1 B1 36.99(15)
C1 Ru1 B1 36.33(15)
P1 Ru1 B1 135.41(11)
P2 Ru1 B1 126.90(11)
Cl1 Ru1 B1 77.58(11)
C51 P1 C41 101.49(19)
C51 P1 C61 97.76(18)
C41 P1 C61 105.77(17)
C51 P1 Ru1 125.50(13)
C41 P1 Ru1 111.51(13)
C61 P1 Ru1 112.51(13)
C31 P2 C11 102.51(18)
C31 P2 C21 101.93(19)
C11 P2 C21 100.59(18)
C31 P2 Ru1 119.79(13)
C11 P2 Ru1 110.28(13)
C21 P2 Ru1 118.98(14)
C5 C4 C3 121.8(4)
C5 C4 Ru1 74.9(2)
C3 C4 Ru1 70.2(2)
C2 C1 B1 120.8(4)
C2 C1 Ru1 67.3(2)
B1 C1 Ru1 80.2(2)
C4 C5 B1 120.7(4)
C4 C5 Ru1 69.3(2)
B1 C5 Ru1 79.9(2)
C24 C25 C26 120.5(4)
C41 C46 C45 121.3(4)
C45 C44 C43 119.9(4)
C26 C21 C22 118.9(4)
C26 C21 P2 119.7(3)
C22 C21 P2 121.3(3)
C66 C61 C62 118.2(4)
C66 C61 P1 116.2(3)
C62 C61 P1 125.5(3)
C16 C11 C12 116.7(4)
C16 C11 P2 122.5(3)
C12 C11 P2 120.5(3)
C44 C45 C46 120.1(4)
C46 C41 C42 118.5(3)
C46 C41 P1 121.7(3)
C42 C41 P1 118.9(3)
C65 C66 C61 120.9(4)
C2 C3 C4 120.5(4)
C2 C3 Ru1 71.1(2)
C4 C3 Ru1 72.3(2)
C32 C31 C36 117.5(4)
C32 C31 P2 122.4(3)
C36 C31 P2 120.0(3)
C21 C26 C25 119.9(4)
C43 C42 C41 119.6(4)
C63 C64 C65 119.4(4)
C52 C53 C54 121.6(4)
C53 C52 C51 120.5(4)
C15 C16 C11 121.1(4)
C63 C62 C61 120.5(4)
C54 C55 C56 119.9(4)
C33 C32 C31 120.0(4)
C64 C63 C62 120.5(4)
C42 C43 C44 120.5(4)
C55 C54 C53 118.8(4)
C66 C65 C64 120.4(4)
C35 C36 C31 121.4(4)
C34 C33 C32 120.9(4)
C12 C13 C14 120.6(4)
C3 C2 C1 121.9(4)
C3 C2 Ru1 71.8(2)
C1 C2 Ru1 76.0(2)
C55 C56 C51 121.6(4)
C52 C51 C56 117.6(4)
C52 C51 P1 122.6(3)
C56 C51 P1 119.8(3)
C13 C12 C11 121.4(4)
B1 O1 C6 119.1(3)
C34 C35 C36 120.2(4)
C25 C24 C23 119.8(4)
C23 C22 C21 120.6(4)
C15 C14 C13 119.1(4)
C33 C34 C35 120.0(4)
C14 C15 C16 121.0(4)
C22 C23 C24 120.3(4)
O1 B1 C1 127.1(4)
O1 B1 C5 120.1(4)
C1 B1 C5 112.1(4)
O1 B1 Ru1 136.0(3)
C1 B1 Ru1 63.5(2)
C5 B1 Ru1 63.1(2)
Cl3S C1S Cl1S 110.4(2)
Cl3S C1S Cl2S 110.3(3)
Cl1S C1S Cl2S 110.1(2)

loop_
_geom_bond_atom_site_label_1
_geom_bond_atom_site_label_2
_geom_bond_distance
Ru1 C2 2.193(4)
Ru1 C3 2.202(4)
Ru1 C4 2.229(4)
Ru1 C5 2.301(4)
Ru1 C1 2.305(4)
Ru1 P1 2.3443(10)
Ru1 P2 2.3490(11)
Ru1 Cl1 2.4307(9)
Ru1 B1 2.539(5)
P1 C51 1.821(4)
P1 C41 1.833(4)
P1 C61 1.844(4)
P2 C31 1.834(4)
P2 C11 1.836(4)
P2 C21 1.842(4)
C4 C5 1.393(5)
C4 C3 1.424(6)
C1 C2 1.421(5)
C1 B1 1.526(6)
C5 B1 1.552(6)
C25 C24 1.364(7)
C25 C26 1.405(5)
C46 C41 1.377(6)
C46 C45 1.391(5)
C44 C45 1.372(6)
C44 C43 1.391(6)
C21 C26 1.393(6)
C21 C22 1.394(6)
C61 C66 1.391(5)
C61 C62 1.394(5)
C11 C16 1.399(6)
C11 C12 1.414(5)
C41 C42 1.417(6)
C66 C65 1.377(6)
C3 C2 1.395(6)
C31 C32 1.406(5)
C31 C36 1.409(6)
C42 C43 1.386(5)
C64 C63 1.368(6)
C64 C65 1.389(6)
C53 C52 1.380(6)
C53 C54 1.404(6)
C52 C51 1.397(5)
C16 C15 1.390(6)
C62 C63 1.391(6)
C55 C54 1.383(6)
C55 C56 1.393(6)
C32 C33 1.405(6)
C36 C35 1.383(6)
C33 C34 1.368(7)
C13 C12 1.371(6)
C13 C14 1.390(7)
C56 C51 1.414(6)
O1 B1 1.362(5)
O1 C6 1.442(5)
C35 C34 1.382(6)
C24 C23 1.393(7)
C22 C23 1.379(6)
C14 C15 1.369(6)
Cl1S C1S 1.764(5)
Cl2S C1S 1.772(4)
Cl3S C1S 1.752(5)
